data_7213765
loop_
_publ_author_name
'Dobrowolski, Micha\/l A.'
'Garbarino, Gaston'
'Mezouar, Mohamed'
'Ciesielski, Arkadiusz'
'Cyra\'nski, Micha\/l K.'

_publ_section_title
;
 Structural diversities of charge transfer organic complexes. Focus on
 benzenoid hydrocarbons and 7,7,8,8-tetracyanoquinodimethane
;
_journal_issue 3
_journal_name_full CrystEngComm
_journal_page_first 415
_journal_paper_doi 10.1039/c3ce41703d
_journal_volume 16
_journal_year 2014
_chemical_formula_moiety 'C12 H4 N4, C10 H8'
_chemical_formula_sum 'C22 H12 N4'
_chemical_formula_weight 332.36
_chemical_name_systematic
; 
 Naphthalene-TCNQ complex
;
_space_group_IT_number 2
_symmetry_cell_setting triclinic
_symmetry_space_group_name_Hall '-P 1'
_symmetry_space_group_name_H-M 'P -1'
_atom_sites_solution_hydrogens geom
_atom_sites_solution_primary direct
_atom_sites_solution_secondary difmap
_audit_creation_method SHELXL-97
_cell_angle_alpha 84.297(6)
_cell_angle_beta 81.124(6)
_cell_angle_gamma 61.343(5)
_cell_formula_units_Z 1
_cell_length_a 7.4928(10)
_cell_length_b 7.8003(10)
_cell_length_c 8.1026(11)
_cell_measurement_reflns_used 789
_cell_measurement_temperature 100(2)
_cell_measurement_theta_max 30.44
_cell_measurement_theta_min 3.12
_cell_volume 410.40(10)
_computing_cell_refinement 'SAINT V8.27B (Bruker AXS Inc., 2012)'
_computing_data_collection 'APEX2 v2013.2-0 (Bruker AXS Inc., 2012)'
_computing_data_reduction 'SAINT V8.27B (Bruker AXS Inc., 2012)'
_computing_structure_refinement 'SHELXL-97 (Sheldrick, 2008)'
_computing_structure_solution 'SHELXS-97 (Sheldrick, 2008)'
_diffrn_ambient_temperature 100(2)
_diffrn_measured_fraction_theta_full 0.999
_diffrn_measured_fraction_theta_max 0.999
_diffrn_measurement_device_type 'Bruker APEX-II CCD'
_diffrn_measurement_method '\f and \w scans'
_diffrn_radiation_monochromator TRIUMPH
_diffrn_radiation_source 'fine-focus sealed tube'
_diffrn_radiation_type MoK\a
_diffrn_radiation_wavelength 0.71073
_diffrn_reflns_av_R_equivalents 0.0187
_diffrn_reflns_av_sigmaI/netI 0.0137
_diffrn_reflns_limit_h_max 8
_diffrn_reflns_limit_h_min -8
_diffrn_reflns_limit_k_max 9
_diffrn_reflns_limit_k_min -9
_diffrn_reflns_limit_l_max 9
_diffrn_reflns_limit_l_min -9
_diffrn_reflns_number 8231
_diffrn_reflns_theta_full 25.24
_diffrn_reflns_theta_max 25.24
_diffrn_reflns_theta_min 2.98
_diffrn_standards_number 0
_exptl_absorpt_coefficient_mu 0.083
_exptl_absorpt_correction_T_max 0.9861
_exptl_absorpt_correction_T_min 0.9749
_exptl_absorpt_correction_type multi-scan
_exptl_absorpt_process_details 'SADABS V2012/1 (Bruker AXS Inc.)'
_exptl_crystal_colour Dark-purple
_exptl_crystal_density_diffrn 1.345
_exptl_crystal_density_method 'not measured'
_exptl_crystal_description Block
_exptl_crystal_F_000 172
_exptl_crystal_size_max 0.267
_exptl_crystal_size_mid 0.152
_exptl_crystal_size_min 0.084
_refine_diff_density_max 0.207
_refine_diff_density_min -0.151
_refine_diff_density_rms 0.033
_refine_ls_extinction_method none
_refine_ls_goodness_of_fit_ref 1.054
_refine_ls_hydrogen_treatment mixed
_refine_ls_matrix_type full
_refine_ls_number_parameters 142
_refine_ls_number_reflns 1487
_refine_ls_number_restraints 0
_refine_ls_restrained_S_all 1.054
_refine_ls_R_factor_all 0.0350
_refine_ls_R_factor_gt 0.0292
_refine_ls_shift/su_max 0.000
_refine_ls_shift/su_mean 0.000
_refine_ls_structure_factor_coef Fsqd
_refine_ls_weighting_details 'calc w=1/[\s^2^(Fo^2^)+(0.0500P)^2^+0.0743P] where P=(Fo^2^+2Fc^2^)/3'
_refine_ls_weighting_scheme calc
_refine_ls_wR_factor_gt 0.0795
_refine_ls_wR_factor_ref 0.0833
_reflns_number_gt 1302
_reflns_number_total 1487
_reflns_threshold_expression >2sigma(I)
_cod_data_source_file c3ce41703d.txt
_cod_data_source_block naph_tcnq
_cod_depositor_comments
;
The following automatic conversions were performed:

'_symmetry_cell_setting' value 'Triclinic' changed to 'triclinic'
according to
/usr/data/users/saulius/automatic-downloads/current/RSC/lib/dictionaries/cif_core.dic
dictionary named 'cif_core.dic' version 2.4.2 from
2011-04-26.

'_exptl_absorpt_correction_type' value 'Multi-scan'
changed to 'multi-scan' according to
/usr/data/users/saulius/automatic-downloads/current/RSC/lib/dictionaries/cif_core.dic
dictionary named 'cif_core.dic' version 2.4.2 from 2011-04-26.

Automatic conversion script
Id: cif_fix_values 2281 2013-09-26 08:29:07Z andrius 
;
_cod_original_cell_volume 410.40(9)
_cod_original_sg_symbol_H-M P-1
_cod_database_code 7213765

loop_
_symmetry_equiv_pos_as_xyz
'x, y, z'
'-x, -y, -z'

loop_
_atom_site_label
_atom_site_type_symbol
_atom_site_fract_x
_atom_site_fract_y
_atom_site_fract_z
_atom_site_U_iso_or_equiv
_atom_site_adp_type
_atom_site_occupancy
_atom_site_symmetry_multiplicity
_atom_site_calc_flag
C8 C 0.05654(15) 0.08113(15) 0.35030(13) 0.0176(2) Uani 1 1 d
C7 C -0.01150(16) 0.18507(15) 0.50429(13) 0.0183(3) Uani 1 1 d
C11 C 0.10944(16) 0.34532(16) 0.19645(13) 0.0197(3) Uani 1 1 d
C6 C 0.06408(16) -0.10772(15) 0.35306(13) 0.0185(3) Uani 1 1 d
C3 C 0.50560(16) 0.44345(15) 0.43383(14) 0.0200(3) Uani 1 1 d
N2 N 0.10693(15) 0.49410(14) 0.18668(12) 0.0258(3) Uani 1 1 d
C4 C 0.46378(17) 0.28425(16) 0.47315(15) 0.0238(3) Uani 1 1 d
C2 C 0.55780(17) 0.49370(17) 0.26723(14) 0.0234(3) Uani 1 1 d
C10 C 0.19460(17) 0.05241(15) 0.05335(13) 0.0213(3) Uani 1 1 d
C9 C 0.11568(16) 0.15778(15) 0.20530(13) 0.0187(3) Uani 1 1 d
N1 N 0.26215(16) -0.03318(14) -0.06805(12) 0.0293(3) Uani 1 1 d
C5 C 0.41305(17) 0.24014(17) 0.63446(16) 0.0270(3) Uani 1 1 d
C1 C 0.59717(17) 0.64808(17) 0.23428(15) 0.0265(3) Uani 1 1 d
H5 H 0.1097(19) -0.1772(18) 0.2520(16) 0.021(3) Uiso 1 1 d
H6 H -0.0188(18) 0.3139(18) 0.5032(15) 0.019(3) Uiso 1 1 d
H2 H 0.5626(19) 0.4172(19) 0.1790(16) 0.026(3) Uiso 1 1 d
H4 H 0.380(2) 0.133(2) 0.6626(16) 0.029(3) Uiso 1 1 d
H3 H 0.471(2) 0.2080(19) 0.3813(16) 0.029(3) Uiso 1 1 d
H1 H 0.635(2) 0.6793(19) 0.1165(18) 0.034(3) Uiso 1 1 d

loop_
_atom_site_aniso_label
_atom_site_aniso_U_11
_atom_site_aniso_U_22
_atom_site_aniso_U_33
_atom_site_aniso_U_23
_atom_site_aniso_U_13
_atom_site_aniso_U_12
C8 0.0143(5) 0.0179(5) 0.0205(5) -0.0009(4) -0.0049(4) -0.0066(4)
C7 0.0173(5) 0.0161(6) 0.0222(6) -0.0024(4) -0.0036(4) -0.0078(4)
C11 0.0200(6) 0.0227(6) 0.0167(5) -0.0014(4) -0.0016(4) -0.0104(5)
C6 0.0172(5) 0.0182(6) 0.0198(6) -0.0040(4) -0.0028(4) -0.0073(4)
C3 0.0140(5) 0.0175(6) 0.0255(6) -0.0022(4) -0.0031(4) -0.0045(4)
N2 0.0308(6) 0.0244(6) 0.0260(5) -0.0014(4) -0.0026(4) -0.0161(4)
C4 0.0200(6) 0.0192(6) 0.0322(6) -0.0034(5) -0.0062(5) -0.0079(5)
C2 0.0195(6) 0.0229(6) 0.0237(6) -0.0041(5) -0.0023(5) -0.0062(5)
C10 0.0261(6) 0.0192(6) 0.0208(6) 0.0031(5) -0.0034(5) -0.0129(5)
C9 0.0187(5) 0.0177(5) 0.0206(6) -0.0019(4) -0.0033(4) -0.0090(4)
N1 0.0421(6) 0.0249(5) 0.0215(5) -0.0019(4) 0.0006(4) -0.0175(5)
C5 0.0215(6) 0.0211(6) 0.0392(7) 0.0034(5) -0.0046(5) -0.0111(5)
C1 0.0205(6) 0.0272(6) 0.0265(6) 0.0034(5) -0.0001(5) -0.0085(5)

loop_
_atom_type_symbol
_atom_type_description
_atom_type_scat_dispersion_real
_atom_type_scat_dispersion_imag
_atom_type_scat_source
C C 0.0033 0.0016 'International Tables Vol C Tables 4.2.6.8 and 6.1.1.4'
H H 0.0000 0.0000 'International Tables Vol C Tables 4.2.6.8 and 6.1.1.4'
N N 0.0061 0.0033 'International Tables Vol C Tables 4.2.6.8 and 6.1.1.4'

loop_
_geom_angle_atom_site_label_1
_geom_angle_atom_site_label_2
_geom_angle_atom_site_label_3
_geom_angle
_geom_angle_site_symmetry_1
_geom_angle_site_symmetry_3
C9 C8 C7 121.09(10) . .
C9 C8 C6 120.72(10) . .
C7 C8 C6 118.19(10) . .
C6 C7 C8 121.05(10) 2_556 .
C6 C7 H6 120.2(7) 2_556 .
C8 C7 H6 118.7(7) . .
N2 C11 C9 178.72(11) . .
C7 C6 C8 120.76(10) 2_556 .
C7 C6 H5 120.8(8) 2_556 .
C8 C6 H5 118.5(8) . .
C4 C3 C2 122.14(10) . .
C4 C3 C3 118.80(13) . 2_666
C2 C3 C3 119.06(13) . 2_666
C5 C4 C3 120.78(11) . .
C5 C4 H3 121.1(8) . .
C3 C4 H3 118.1(8) . .
C1 C2 C3 120.45(11) . .
C1 C2 H2 121.4(8) . .
C3 C2 H2 118.1(8) . .
N1 C10 C9 178.53(12) . .
C8 C9 C10 122.02(10) . .
C8 C9 C11 122.64(9) . .
C10 C9 C11 115.31(9) . .
C4 C5 C1 120.38(11) . 2_666
C4 C5 H4 121.4(8) . .
C1 C5 H4 118.2(8) 2_666 .
C2 C1 C5 120.53(11) . 2_666
C2 C1 H1 118.8(8) . .
C5 C1 H1 120.7(8) 2_666 .

loop_
_geom_bond_atom_site_label_1
_geom_bond_atom_site_label_2
_geom_bond_distance
_geom_bond_site_symmetry_2
C8 C9 1.3741(15) .
C8 C7 1.4430(15) .
C8 C6 1.4449(15) .
C7 C6 1.3431(16) 2_556
C7 H6 0.979(12) .
C11 N2 1.1466(14) .
C11 C9 1.4359(15) .
C6 C7 1.3431(16) 2_556
C6 H5 0.952(13) .
C3 C4 1.4162(16) .
C3 C2 1.4169(16) .
C3 C3 1.423(2) 2_666
C4 C5 1.3616(17) .
C4 H3 0.976(13) .
C2 C1 1.3642(17) .
C2 H2 0.962(13) .
C10 N1 1.1499(15) .
C10 C9 1.4322(15) .
C5 C1 1.4115(17) 2_666
C5 H4 0.977(14) .
C1 C5 1.4115(17) 2_666
C1 H1 0.993(14) .

loop_
_geom_torsion_atom_site_label_1
_geom_torsion_atom_site_label_2
_geom_torsion_atom_site_label_3
_geom_torsion_atom_site_label_4
_geom_torsion
_geom_torsion_site_symmetry_1
_geom_torsion_site_symmetry_4
C9 C8 C7 C6 -178.21(10) . 2_556
C6 C8 C7 C6 0.81(16) . 2_556
C9 C8 C6 C7 178.21(9) . 2_556
C7 C8 C6 C7 -0.81(16) . 2_556
C2 C3 C4 C5 -179.68(10) . .
C3 C3 C4 C5 0.21(19) 2_666 .
C4 C3 C2 C1 -179.97(10) . .
C3 C3 C2 C1 0.14(18) 2_666 .
C7 C8 C9 C10 176.41(9) . .
C6 C8 C9 C10 -2.58(16) . .
C7 C8 C9 C11 -1.44(16) . .
C6 C8 C9 C11 179.57(9) . .
N1 C10 C9 C8 -102(4) . .
N1 C10 C9 C11 76(4) . .
N2 C11 C9 C8 162(5) . .
N2 C11 C9 C10 -16(5) . .
C3 C4 C5 C1 -0.49(17) . 2_666
C3 C2 C1 C5 0.13(17) . 2_666
